data_2015382
loop_
_publ_author_name
' Rahul Banerjee'
'Binoy K. Saha'
'Gautam R. Desiraju'

_publ_section_title
;
 Solid-state architecture of saccharin salts of some diamines
;
_journal_coeditor_code SF3006
_journal_issue 6
_journal_name_full 'Acta Crystallographica Section C'
_journal_page_first o346
_journal_page_last o349
_journal_paper_doi 10.1107/S0108270106016374
_journal_volume 62
_journal_year 2006
_chemical_formula_iupac 'H5 N2 +, C7 H4 N O3 S -'
_chemical_formula_moiety 'H5 N2 +, C7 H4 N O3 S -'
_chemical_formula_sum 'C7 H9 N3 O3 S'
_chemical_formula_weight 215.23
_chemical_name_common 'saccharin, hydrazine'
_chemical_name_systematic
;
hydrazinium saccharinate
;
_space_group_IT_number 2
_symmetry_cell_setting triclinic
_symmetry_space_group_name_Hall '-P 1'
_symmetry_space_group_name_H-M 'P -1'
_atom_sites_solution_hydrogens geom
_atom_sites_solution_primary direct
_atom_sites_solution_secondary difmap
_audit_creation_method SHELXL-97
_cell_angle_alpha 70.095(3)
_cell_angle_beta 87.137(4)
_cell_angle_gamma 78.855(4)
_cell_formula_units_Z 6
_cell_length_a 7.8647(18)
_cell_length_b 11.776(3)
_cell_length_c 15.904(4)
_cell_measurement_reflns_used 1508
_cell_measurement_temperature 100(2)
_cell_measurement_theta_max 23.89
_cell_measurement_theta_min 2.66
_cell_volume 1358.6(6)
_computing_cell_refinement SMART
_computing_data_collection 'SMART (Bruker, 1997)'
_computing_data_reduction 'SAINT (Bruker, 1997)'
_computing_molecular_graphics 'SHELXTL (Bruker, 2001)'
_computing_publication_material SHELXTL
_computing_structure_refinement 'SHELXL97 (Sheldrick, 1997)'
_computing_structure_solution 'SHELXS97 (Sheldrick, 1997)'
_diffrn_ambient_temperature 100(2)
_diffrn_measured_fraction_theta_full 0.998
_diffrn_measured_fraction_theta_max 0.998
_diffrn_measurement_device_type 'Bruker SMART CCD area-detector'
_diffrn_measurement_method '\f and \w scans'
_diffrn_radiation_monochromator graphite
_diffrn_radiation_source 'fine-focus sealed tube'
_diffrn_radiation_type MoK\a
_diffrn_radiation_wavelength 0.71073
_diffrn_reflns_av_R_equivalents 0.0520
_diffrn_reflns_av_sigmaI/netI 0.0825
_diffrn_reflns_limit_h_max 9
_diffrn_reflns_limit_h_min -9
_diffrn_reflns_limit_k_max 13
_diffrn_reflns_limit_k_min -13
_diffrn_reflns_limit_l_max 18
_diffrn_reflns_limit_l_min -18
_diffrn_reflns_number 10154
_diffrn_reflns_theta_full 25.00
_diffrn_reflns_theta_max 25.00
_diffrn_reflns_theta_min 1.87
_exptl_absorpt_coefficient_mu 0.342
_exptl_absorpt_correction_T_max 0.910
_exptl_absorpt_correction_T_min 0.888
_exptl_absorpt_correction_type multi-scan
_exptl_absorpt_process_details '(SADABS; Siemens, 1996)'
_exptl_crystal_colour Colorless
_exptl_crystal_density_diffrn 1.578
_exptl_crystal_density_method 'not measured'
_exptl_crystal_description Plate
_exptl_crystal_F_000 672
_exptl_crystal_size_max 0.34
_exptl_crystal_size_mid 0.29
_exptl_crystal_size_min 0.28
_refine_diff_density_max 0.401
_refine_diff_density_min -0.363
_refine_ls_extinction_method none
_refine_ls_goodness_of_fit_ref 0.996
_refine_ls_hydrogen_treatment mixed
_refine_ls_matrix_type full
_refine_ls_number_parameters 439
_refine_ls_number_reflns 4779
_refine_ls_number_restraints 1
_refine_ls_restrained_S_all 0.996
_refine_ls_R_factor_all 0.0811
_refine_ls_R_factor_gt 0.0523
_refine_ls_shift/su_max 0.000
_refine_ls_shift/su_mean 0.000
_refine_ls_structure_factor_coef Fsqd
_refine_ls_weighting_details 'calc w=1/[\s^2^(Fo^2^)+(0.0524P)^2^] where P=(Fo^2^+2Fc^2^)/3'
_refine_ls_weighting_scheme calc
_refine_ls_wR_factor_gt 0.1062
_refine_ls_wR_factor_ref 0.1183
_reflns_number_gt 3386
_reflns_number_total 4779
_reflns_threshold_expression I>2\s(I)
_cod_data_source_file sf3006.cif
_cod_data_source_block I
_cod_original_cell_volume 1358.7(6)
_cod_original_sg_symbol_H-M 'P-1 '
_cod_database_code 2015382

loop_
_symmetry_equiv_pos_as_xyz
'x, y, z'
'-x, -y, -z'

loop_
_atom_site_type_symbol
_atom_site_label
_atom_site_fract_x
_atom_site_fract_y
_atom_site_fract_z
_atom_site_U_iso_or_equiv
_atom_site_adp_type
_atom_site_calc_flag
_atom_site_refinement_flags
_atom_site_occupancy
S S1 0.43721(11) 0.51577(7) 0.37136(6) 0.0141(2) Uani d . 1
O O1 0.5183(3) 0.1926(2) 0.38993(15) 0.0171(6) Uani d . 1
O O2 0.2960(3) 0.5642(2) 0.41817(15) 0.0167(6) Uani d . 1
O O3 0.5790(3) 0.5812(2) 0.35422(16) 0.0178(6) Uani d . 1
N N1 0.5010(4) 0.3699(2) 0.42089(19) 0.0161(7) Uani d . 1
C C1 0.4787(4) 0.3064(3) 0.3674(2) 0.0149(8) Uani d . 1
C C2 0.3953(4) 0.3856(3) 0.2788(2) 0.0138(8) Uani d . 1
C C3 0.3476(4) 0.3507(3) 0.2105(2) 0.0184(8) Uani d . 1
H H3 0.3728 0.2669 0.2141 0.022 Uiso calc R 1
C C4 0.2616(5) 0.4410(3) 0.1360(2) 0.0202(8) Uani d . 1
H H4 0.2271 0.4183 0.0885 0.024 Uiso calc R 1
C C5 0.2251(5) 0.5641(3) 0.1300(2) 0.0193(8) Uani d . 1
H H5 0.1652 0.6242 0.0788 0.023 Uiso calc R 1
C C6 0.2757(4) 0.5994(3) 0.1984(2) 0.0167(8) Uani d . 1
H H6 0.2523 0.6830 0.1951 0.020 Uiso calc R 1
C C7 0.3616(4) 0.5079(3) 0.2714(2) 0.0140(8) Uani d . 1
S S2 1.01651(11) 0.15255(7) 0.33852(6) 0.0162(2) Uani d . 1
O O4 0.9872(3) 0.4238(2) 0.40252(16) 0.0208(6) Uani d . 1
O O5 1.1805(3) 0.1060(2) 0.30606(16) 0.0205(6) Uani d . 1
O O6 0.9140(3) 0.0580(2) 0.37705(17) 0.0236(6) Uani d . 1
N N2 1.0392(4) 0.2241(2) 0.40554(19) 0.0192(7) Uani d . 1
C C8 0.9780(4) 0.3469(3) 0.3665(2) 0.0164(8) Uani d . 1
C C9 0.8977(4) 0.3809(3) 0.2766(2) 0.0137(8) Uani d . 1
C C10 0.8223(4) 0.4959(3) 0.2191(2) 0.0168(8) Uani d . 1
H H10 0.8170 0.5674 0.2349 0.020 Uiso calc R 1
C C11 0.7549(5) 0.5037(3) 0.1380(2) 0.0212(9) Uani d . 1
H H11 0.7043 0.5819 0.0974 0.025 Uiso calc R 1
C C12 0.7600(5) 0.3997(3) 0.1152(2) 0.0216(9) Uani d . 1
H H12 0.7099 0.4075 0.0599 0.026 Uiso calc R 1
C C13 0.8364(5) 0.2847(3) 0.1712(2) 0.0220(9) Uani d . 1
H H13 0.8428 0.2134 0.1551 0.026 Uiso calc R 1
C C14 0.9030(4) 0.2782(3) 0.2518(2) 0.0155(8) Uani d . 1
S S3 0.82108(11) 0.91636(8) 0.15239(6) 0.0156(2) Uani d . 1
O O7 0.3872(3) 0.8515(2) 0.21589(16) 0.0184(6) Uani d . 1
O O8 0.9742(3) 0.8300(2) 0.19372(16) 0.0223(6) Uani d . 1
O O9 0.8415(3) 1.0427(2) 0.11867(16) 0.0211(6) Uani d . 1
N N3 0.6570(4) 0.8982(2) 0.21801(18) 0.0151(7) Uani d . 1
C C15 0.5282(5) 0.8675(3) 0.1812(2) 0.0148(8) Uani d . 1
C C16 0.5749(4) 0.8540(3) 0.0920(2) 0.0132(8) Uani d . 1
C C17 0.4753(5) 0.8281(3) 0.0343(2) 0.0163(8) Uani d . 1
H H17 0.3610 0.8142 0.0495 0.020 Uiso calc R 1
C C18 0.5460(5) 0.8229(3) -0.0464(2) 0.0179(8) Uani d . 1
H H18 0.4795 0.8040 -0.0864 0.021 Uiso calc R 1
C C19 0.7121(5) 0.8449(3) -0.0697(2) 0.0211(9) Uani d . 1
H H19 0.7574 0.8413 -0.1254 0.025 Uiso calc R 1
C C20 0.8126(4) 0.8722(3) -0.0126(2) 0.0155(8) Uani d . 1
H H20 0.9265 0.8872 -0.0278 0.019 Uiso calc R 1
C C21 0.7397(4) 0.8765(3) 0.0674(2) 0.0127(8) Uani d . 1
N N4 0.2596(4) 0.8238(3) 0.4320(2) 0.0178(7) Uani d D 1
H H4A 0.306(4) 0.7463(19) 0.455(2) 0.027(11) Uiso d D 1
H H4B 0.183(4) 0.836(4) 0.472(2) 0.040(13) Uiso d D 1
N N5 0.1543(4) 0.8380(3) 0.3556(2) 0.0149(7) Uani d D 1
H H5A 0.086(4) 0.911(2) 0.343(2) 0.017(10) Uiso d D 1
H H5B 0.085(4) 0.783(3) 0.365(2) 0.023(11) Uiso d D 1
H H5C 0.223(4) 0.839(3) 0.3088(17) 0.020(10) Uiso d D 1
N N6 0.8035(4) 0.6511(3) 0.4494(2) 0.0166(7) Uani d D 1
H H6A 0.738(4) 0.721(2) 0.452(2) 0.031(11) Uiso d D 1
H H6B 0.732(4) 0.606(3) 0.442(3) 0.046(14) Uiso d D 1
H H6C 0.872(4) 0.620(3) 0.4985(17) 0.024(11) Uiso d D 1
N N7 0.9106(4) 0.6846(3) 0.3721(2) 0.0168(7) Uani d D 1
H H7A 0.838(4) 0.723(3) 0.3252(19) 0.032(12) Uiso d D 1
H H7B 0.946(4) 0.619(2) 0.358(2) 0.027(11) Uiso d D 1
N N8 0.5255(4) 0.9718(3) 0.3678(2) 0.0156(7) Uani d D 1
H H8A 0.514(5) 1.049(2) 0.366(3) 0.035(12) Uiso d D 1
H H8B 0.431(3) 0.939(3) 0.383(2) 0.014(10) Uiso d D 1
H H8C 0.557(5) 0.962(3) 0.3149(16) 0.031(12) Uiso d D 1
N N9 0.6507(4) 0.8980(3) 0.4386(2) 0.0181(7) Uani d D 1
H H9A 0.723(4) 0.946(3) 0.439(2) 0.025(11) Uiso d D 1
H H9B 0.604(5) 0.891(4) 0.4906(17) 0.039(14) Uiso d D 1

loop_
_atom_site_aniso_label
_atom_site_aniso_U_11
_atom_site_aniso_U_22
_atom_site_aniso_U_33
_atom_site_aniso_U_12
_atom_site_aniso_U_13
_atom_site_aniso_U_23
S1 0.0158(5) 0.0123(4) 0.0148(5) -0.0031(4) 0.0001(4) -0.0050(4)
O1 0.0202(14) 0.0110(13) 0.0189(14) -0.0012(10) 0.0022(11) -0.0047(11)
O2 0.0187(13) 0.0147(12) 0.0185(14) -0.0030(10) 0.0048(11) -0.0086(11)
O3 0.0163(13) 0.0188(13) 0.0202(14) -0.0085(11) 0.0010(11) -0.0061(11)
N1 0.0176(16) 0.0135(15) 0.0165(17) -0.0029(13) 0.0015(13) -0.0046(13)
C1 0.0124(19) 0.0159(19) 0.018(2) -0.0041(15) 0.0065(16) -0.0073(16)
C2 0.0123(18) 0.0146(18) 0.017(2) -0.0072(15) 0.0056(15) -0.0062(15)
C3 0.018(2) 0.0164(19) 0.023(2) -0.0072(16) 0.0013(17) -0.0080(17)
C4 0.027(2) 0.023(2) 0.015(2) -0.0118(17) 0.0030(17) -0.0093(17)
C5 0.020(2) 0.023(2) 0.013(2) -0.0033(16) -0.0025(16) -0.0026(16)
C6 0.0133(19) 0.0140(18) 0.022(2) -0.0017(15) 0.0019(16) -0.0056(16)
C7 0.0095(18) 0.0185(19) 0.016(2) -0.0068(15) 0.0044(15) -0.0063(16)
S2 0.0161(5) 0.0114(5) 0.0198(5) -0.0017(4) 0.0005(4) -0.0040(4)
O4 0.0275(15) 0.0163(13) 0.0210(15) -0.0019(11) -0.0048(12) -0.0099(12)
O5 0.0167(14) 0.0161(13) 0.0255(15) 0.0012(11) 0.0030(12) -0.0058(11)
O6 0.0226(15) 0.0144(13) 0.0314(16) -0.0065(11) 0.0047(12) -0.0037(12)
N2 0.0212(17) 0.0138(16) 0.0186(17) -0.0004(13) -0.0028(14) -0.0015(13)
C8 0.0129(19) 0.0190(19) 0.018(2) -0.0050(15) 0.0054(16) -0.0063(16)
C9 0.0115(18) 0.0149(18) 0.015(2) -0.0031(15) 0.0020(15) -0.0051(15)
C10 0.0168(19) 0.0123(18) 0.020(2) -0.0006(15) 0.0032(16) -0.0053(16)
C11 0.023(2) 0.0169(19) 0.015(2) 0.0032(16) 0.0007(17) 0.0018(16)
C12 0.023(2) 0.025(2) 0.015(2) 0.0010(17) -0.0027(17) -0.0071(17)
C13 0.022(2) 0.022(2) 0.027(2) -0.0046(17) 0.0000(18) -0.0151(18)
C14 0.0101(18) 0.0155(18) 0.020(2) -0.0027(15) 0.0002(16) -0.0047(16)
S3 0.0146(5) 0.0178(5) 0.0152(5) -0.0035(4) 0.0015(4) -0.0065(4)
O7 0.0135(14) 0.0213(14) 0.0201(14) -0.0052(11) 0.0055(11) -0.0062(11)
O8 0.0158(14) 0.0278(15) 0.0211(14) -0.0007(11) 0.0006(11) -0.0071(12)
O9 0.0209(14) 0.0191(14) 0.0260(15) -0.0087(11) 0.0053(12) -0.0088(12)
N3 0.0141(16) 0.0189(16) 0.0136(16) -0.0035(13) 0.0037(13) -0.0076(13)
C15 0.018(2) 0.0064(17) 0.016(2) 0.0003(15) 0.0024(16) -0.0010(15)
C16 0.0173(19) 0.0053(16) 0.0144(19) 0.0004(14) 0.0025(15) -0.0017(14)
C17 0.0170(19) 0.0113(18) 0.019(2) -0.0032(15) -0.0008(16) -0.0032(16)
C18 0.025(2) 0.0136(18) 0.015(2) -0.0013(16) -0.0036(17) -0.0049(16)
C19 0.025(2) 0.022(2) 0.017(2) -0.0015(17) 0.0054(17) -0.0088(17)
C20 0.0146(19) 0.0140(18) 0.017(2) -0.0021(15) 0.0041(16) -0.0052(16)
C21 0.0166(19) 0.0108(17) 0.0112(19) -0.0056(14) 0.0011(15) -0.0028(15)
N4 0.0210(18) 0.0148(17) 0.0146(18) -0.0003(14) -0.0007(15) -0.0027(14)
N5 0.0142(17) 0.0143(17) 0.0162(18) -0.0040(14) 0.0027(14) -0.0047(14)
N6 0.0161(18) 0.0188(18) 0.0136(18) -0.0032(15) 0.0009(14) -0.0041(15)
N7 0.0182(18) 0.0155(17) 0.0159(18) -0.0037(14) 0.0057(14) -0.0049(14)
N8 0.0167(18) 0.0127(17) 0.0179(19) -0.0020(14) 0.0005(15) -0.0060(14)
N9 0.0196(18) 0.0174(17) 0.0182(19) -0.0056(14) -0.0003(15) -0.0058(15)

loop_
_atom_type_symbol
_atom_type_description
_atom_type_scat_dispersion_real
_atom_type_scat_dispersion_imag
_atom_type_scat_source
C C 0.0033 0.0016 'International Tables Vol C Tables 4.2.6.8 and 6.1.1.4'
H H 0.0000 0.0000 'International Tables Vol C Tables 4.2.6.8 and 6.1.1.4'
N N 0.0061 0.0033 'International Tables Vol C Tables 4.2.6.8 and 6.1.1.4'
O O 0.0106 0.0060 'International Tables Vol C Tables 4.2.6.8 and 6.1.1.4'
S S 0.1246 0.1234 'International Tables Vol C Tables 4.2.6.8 and 6.1.1.4'

loop_
_geom_angle_atom_site_label_1
_geom_angle_atom_site_label_2
_geom_angle_atom_site_label_3
_geom_angle
O3 S1 O2 114.07(14)
O3 S1 N1 112.04(15)
O2 S1 N1 111.00(14)
O3 S1 C7 110.76(15)
O2 S1 C7 110.47(15)
N1 S1 C7 97.28(15)
C1 N1 S1 111.0(2)
O1 C1 N1 123.5(3)
O1 C1 C2 122.8(3)
N1 C1 C2 113.6(3)
C3 C2 C7 120.0(3)
C3 C2 C1 128.8(3)
C7 C2 C1 111.1(3)
C2 C3 C4 118.4(3)
C2 C3 H3 120.8
C4 C3 H3 120.8
C3 C4 C5 121.1(3)
C3 C4 H4 119.4
C5 C4 H4 119.4
C6 C5 C4 120.4(3)
C6 C5 H5 119.8
C4 C5 H5 119.8
C7 C6 C5 117.3(3)
C7 C6 H6 121.3
C5 C6 H6 121.3
C2 C7 C6 122.7(3)
C2 C7 S1 106.8(2)
C6 C7 S1 130.4(3)
O5 S2 O6 112.37(14)
O5 S2 N2 112.20(15)
O6 S2 N2 111.86(16)
O5 S2 C14 109.65(15)
O6 S2 C14 111.87(15)
N2 S2 C14 98.06(15)
C8 N2 S2 110.3(2)
O4 C8 N2 123.4(3)
O4 C8 C9 122.6(3)
N2 C8 C9 113.9(3)
C10 C9 C14 119.5(3)
C10 C9 C8 129.1(3)
C14 C9 C8 111.3(3)
C9 C10 C11 118.2(3)
C9 C10 H10 120.9
C11 C10 H10 120.9
C12 C11 C10 121.2(3)
C12 C11 H11 119.4
C10 C11 H11 119.4
C13 C12 C11 121.3(3)
C13 C12 H12 119.4
C11 C12 H12 119.4
C14 C13 C12 116.9(3)
C14 C13 H13 121.6
C12 C13 H13 121.6
C13 C14 C9 122.9(3)
C13 C14 S2 131.0(3)
C9 C14 S2 106.1(3)
O9 S3 O8 114.76(14)
O9 S3 N3 111.49(14)
O8 S3 N3 111.03(15)
O9 S3 C21 110.05(15)
O8 S3 C21 110.99(15)
N3 S3 C21 97.18(15)
C15 N3 S3 111.5(2)
O7 C15 N3 124.9(3)
O7 C15 C16 122.3(3)
N3 C15 C16 112.8(3)
C17 C16 C21 119.5(3)
C17 C16 C15 128.9(3)
C21 C16 C15 111.5(3)
C16 C17 C18 118.5(3)
C16 C17 H17 120.7
C18 C17 H17 120.7
C19 C18 C17 121.1(3)
C19 C18 H18 119.4
C17 C18 H18 119.4
C20 C19 C18 120.8(3)
C20 C19 H19 119.6
C18 C19 H19 119.6
C21 C20 C19 117.0(3)
C21 C20 H20 121.5
C19 C20 H20 121.5
C20 C21 C16 123.0(3)
C20 C21 S3 130.0(3)
C16 C21 S3 107.0(2)
N5 N4 H4A 107(2)
N5 N4 H4B 104(3)
H4A N4 H4B 104(3)
N4 N5 H5A 106(2)
N4 N5 H5B 115(2)
H5A N5 H5B 106(3)
N4 N5 H5C 109(2)
H5A N5 H5C 108(3)
H5B N5 H5C 112(3)
N7 N6 H6A 107(2)
N7 N6 H6B 110(3)
H6A N6 H6B 107(4)
N7 N6 H6C 109(2)
H6A N6 H6C 107(3)
H6B N6 H6C 117(4)
N6 N7 H7A 106(2)
N6 N7 H7B 107(2)
H7A N7 H7B 95(3)
N9 N8 H8A 107(3)
N9 N8 H8B 105(2)
H8A N8 H8B 115(3)
N9 N8 H8C 112(2)
H8A N8 H8C 113(3)
H8B N8 H8C 105(3)
N8 N9 H9A 105(2)
N8 N9 H9B 110(3)
H9A N9 H9B 99(3)

loop_
_geom_bond_atom_site_label_1
_geom_bond_atom_site_label_2
_geom_bond_distance
S1 O3 1.439(2)
S1 O2 1.441(2)
S1 N1 1.615(3)
S1 C7 1.762(3)
O1 C1 1.243(4)
N1 C1 1.347(4)
C1 C2 1.499(5)
C2 C3 1.376(5)
C2 C7 1.377(4)
C3 C4 1.391(5)
C3 H3 0.9500
C4 C5 1.393(5)
C4 H4 0.9500
C5 C6 1.388(5)
C5 H5 0.9500
C6 C7 1.383(5)
C6 H6 0.9500
S2 O5 1.444(2)
S2 O6 1.448(2)
S2 N2 1.602(3)
S2 C14 1.764(3)
O4 C8 1.239(4)
N2 C8 1.364(4)
C8 C9 1.486(5)
C9 C10 1.386(4)
C9 C14 1.388(4)
C10 C11 1.386(5)
C10 H10 0.9500
C11 C12 1.385(5)
C11 H11 0.9500
C12 C13 1.380(5)
C12 H12 0.9500
C13 C14 1.381(5)
C13 H13 0.9500
S3 O9 1.437(2)
S3 O8 1.437(2)
S3 N3 1.619(3)
S3 C21 1.758(3)
O7 C15 1.232(4)
N3 C15 1.358(4)
C15 C16 1.501(5)
C16 C17 1.379(4)
C16 C21 1.384(5)
C17 C18 1.390(5)
C17 H17 0.9500
C18 C19 1.388(5)
C18 H18 0.9500
C19 C20 1.385(5)
C19 H19 0.9500
C20 C21 1.382(5)
C20 H20 0.9500
N4 N5 1.449(4)
N4 H4A 0.870(18)
N4 H4B 0.88(4)
N5 H5A 0.886(18)
N5 H5B 0.894(18)
N5 H5C 0.894(18)
N6 N7 1.440(4)
N6 H6A 0.892(18)
N6 H6B 0.878(19)
N6 H6C 0.897(18)
N7 H7A 0.894(18)
N7 H7B 0.870(18)
N8 N9 1.451(4)
N8 H8A 0.888(18)
N8 H8B 0.887(18)
N8 H8C 0.903(18)
N9 H9A 0.882(18)
N9 H9B 0.871(19)

loop_
_geom_hbond_atom_site_label_D
_geom_hbond_atom_site_label_H
_geom_hbond_atom_site_label_A
_geom_hbond_site_symmetry_A
_geom_hbond_distance_DH
_geom_hbond_distance_HA
_geom_hbond_distance_DA
_geom_hbond_angle_DHA
N4 H4A O2 1 0.870(18) 2.42(3) 3.097(4) 135(3)
N4 H4A N1 2_666 0.870(18) 2.40(3) 3.061(4) 133(3)
N4 H4B N2 2_666 0.88(4) 2.56(2) 3.381(4) 155(3)
N5 H5A O6 1_465 0.886(18) 2.19(2) 3.008(4) 154(3)
N5 H5C O7 1 0.894(18) 1.900(19) 2.789(4) 172(3)
N6 H6B O3 1 0.878(19) 2.02(3) 2.787(4) 145(4)
N6 H6C O4 2_766 0.897(18) 1.84(2) 2.728(4) 172(3)
N7 H7A N3 1 0.894(18) 2.43(2) 3.265(4) 156(3)
N7 H7B O4 1 0.870(18) 2.12(3) 2.886(4) 146(3)
N8 H8A O1 1_565 0.888(18) 1.86(2) 2.730(4) 166(4)
N8 H8C N3 1 0.903(18) 2.00(2) 2.882(4) 165(3)
N9 H9A O6 1_565 0.882(18) 2.17(2) 2.975(4) 152(3)
N9 H9B O1 2_666 0.871(19) 2.10(2) 2.924(4) 157(4)

loop_
_cod_related_entry_id
_cod_related_entry_database
_cod_related_entry_code
1 ChemSpider 30654042
